data_4116219
loop_
_publ_author_name
'Dayong Sun'
'Fook S. Tham'
'Christopher A. Reed'
'Leila Chaker'
'Michael Burgess'
'Peter D. W. Boyd'

_publ_section_title
;
 Porphyrin-Fullerene Host-Guest Chemistry
;
_journal_name_full 'Journal of the American Chemical Society'
_journal_page_first 10704
_journal_page_last 10705
_journal_paper_doi 10.1021/ja002214m
_journal_volume 122
_journal_year 2000
_chemical_formula_sum 'C209.5 H182 Cl2 N10 Pd2.5'
_chemical_formula_weight 3176.55
_chemical_name_systematic
;
 ?
;
_space_group_IT_number 68
_symmetry_cell_setting orthorhombic
_symmetry_space_group_name_Hall '-C 2a 2ac'
_symmetry_space_group_name_H-M 'C c c a :2'
_atom_sites_solution_hydrogens geom
_atom_sites_solution_primary direct
_atom_sites_solution_secondary difmap
_audit_creation_method SHELXL-97
_cell_angle_alpha 90.00
_cell_angle_beta 90.00
_cell_angle_gamma 90.00
_cell_formula_units_Z 8
_cell_length_a 27.863(3)
_cell_length_b 43.569(3)
_cell_length_c 29.333(2)
_cell_measurement_temperature 213(2)
_cell_volume 35609(5)
_computing_cell_refinement 'Bruker SMART'
_computing_data_collection 'Bruker SMART'
_computing_data_reduction 'Bruker SHELXTL'
_computing_molecular_graphics 'Bruker SHELXTL'
_computing_publication_material 'Bruker SHELXTL'
_computing_structure_refinement 'SHELXL-97 (Sheldrick, 1997)'
_computing_structure_solution 'SHELXS-97 (Sheldrick, 1990)'
_diffrn_ambient_temperature 213(2)
_diffrn_measured_fraction_theta_full 0.999
_diffrn_measured_fraction_theta_max 0.999
_diffrn_measurement_device_type 'CCD area detector'
_diffrn_measurement_method 'phi and omega scans'
_diffrn_radiation_monochromator graphite
_diffrn_radiation_source 'normal-focus sealed tube'
_diffrn_radiation_type MoK\a
_diffrn_radiation_wavelength 0.71073
_diffrn_reflns_av_R_equivalents 0.1073
_diffrn_reflns_av_sigmaI/netI 0.0706
_diffrn_reflns_limit_h_max 32
_diffrn_reflns_limit_h_min -33
_diffrn_reflns_limit_k_max 51
_diffrn_reflns_limit_k_min -50
_diffrn_reflns_limit_l_max 34
_diffrn_reflns_limit_l_min -34
_diffrn_reflns_number 88589
_diffrn_reflns_theta_full 25.00
_diffrn_reflns_theta_max 25.00
_diffrn_reflns_theta_min 1.64
_exptl_absorpt_coefficient_mu 0.336
_exptl_absorpt_correction_T_max 0.9671
_exptl_absorpt_correction_T_min 0.8579
_exptl_absorpt_correction_type SADABS
_exptl_crystal_colour Black
_exptl_crystal_density_diffrn 1.185
_exptl_crystal_description 'Frag. of Plate'
_exptl_crystal_F_000 13264
_exptl_crystal_size_max 0.47
_exptl_crystal_size_mid 0.38
_exptl_crystal_size_min 0.10
_refine_diff_density_max 1.118
_refine_diff_density_min -0.792
_refine_diff_density_rms 0.154
_refine_ls_extinction_coef 0.00177(10)
_refine_ls_extinction_expression Fc^*^=kFc[1+0.001xFc^2^\l^3^/sin(2\q)]^-1/4^
_refine_ls_extinction_method SHELXL
_refine_ls_goodness_of_fit_ref 1.067
_refine_ls_hydrogen_treatment mixed
_refine_ls_matrix_type full
_refine_ls_number_parameters 1178
_refine_ls_number_reflns 15694
_refine_ls_number_restraints 690
_refine_ls_restrained_S_all 1.067
_refine_ls_R_factor_all 0.1281
_refine_ls_R_factor_gt 0.0753
_refine_ls_shift/su_max 0.031
_refine_ls_shift/su_mean 0.000
_refine_ls_structure_factor_coef Fsqd
_refine_ls_weighting_details 'calc w=1/[\s^2^(Fo^2^)+(0.1494P)^2^+208.3941P] where P=(Fo^2^+2Fc^2^)/3'
_refine_ls_weighting_scheme calc
_refine_ls_wR_factor_gt 0.1945
_refine_ls_wR_factor_ref 0.2745
_reflns_number_gt 9949
_reflns_number_total 15694
_reflns_threshold_expression >2sigma(I)
_cod_data_source_file ja002214m.cif
_cod_data_source_block ucr50ort
_cod_original_cell_volume 35610(5)
_cod_original_sg_symbol_H-M 'C c c a'
_cod_original_formula_sum 'C209.50 H182 Cl2 N10 Pd2.50'
_cod_database_code 4116219

loop_
_symmetry_equiv_pos_as_xyz
'x, y, z'
'-x+1/2, -y, z'
'-x, y, -z+1/2'
'x+1/2, -y, -z+1/2'
'x+1/2, y+1/2, z'
'-x+1, -y+1/2, z'
'-x+1/2, y+1/2, -z+1/2'
'x+1, -y+1/2, -z+1/2'
'-x, -y, -z'
'x-1/2, y, -z'
'x, -y, z-1/2'
'-x-1/2, y, z-1/2'
'-x+1/2, -y+1/2, -z'
'x, y+1/2, -z'
'x+1/2, -y+1/2, z-1/2'
'-x, y+1/2, z-1/2'

loop_
_atom_site_label
_atom_site_type_symbol
_atom_site_fract_x
_atom_site_fract_y
_atom_site_fract_z
_atom_site_U_iso_or_equiv
_atom_site_adp_type
_atom_site_occupancy
_atom_site_symmetry_multiplicity
_atom_site_calc_flag
_atom_site_refinement_flags
_atom_site_disorder_assembly
_atom_site_disorder_group
Pd1 Pd 0.5000 1.044955(15) 0.2500 0.0342(2) Uani 1 2 d S . .
Pd2 Pd 0.304013(19) 0.914470(13) 0.332189(18) 0.0286(2) Uani 0.75 1 d P . .
Cl1 Cl 0.50632(13) 1.02230(11) 0.32129(13) 0.0649(11) Uani 0.50 1 d P A 1
Cl2 Cl 0.50500(15) 1.06924(17) 0.31775(17) 0.103(2) Uani 0.50 1 d P A 2
N1 N 0.29575(16) 0.93782(10) 0.27318(16) 0.0301(10) Uani 1 1 d . . .
N4 N 0.34126(17) 0.95019(11) 0.35945(16) 0.0329(11) Uani 1 1 d . . .
N3 N 0.31433(17) 0.89069(11) 0.39096(16) 0.0329(11) Uani 1 1 d . . .
N2 N 0.27031(17) 0.87791(11) 0.30374(16) 0.0342(11) Uani 1 1 d . . .
N5 N 0.42779(18) 1.04394(11) 0.25578(17) 0.0365(11) Uani 1 1 d . A .
C1 C 0.31198(19) 0.96701(13) 0.26423(19) 0.0313(12) Uani 1 1 d . . .
C2 C 0.2992(2) 0.97537(14) 0.2184(2) 0.0370(14) Uani 1 1 d . . .
H2A H 0.3056 0.9942 0.2041 0.044 Uiso 1 1 calc R . .
C3 C 0.2766(2) 0.95137(14) 0.1999(2) 0.0384(14) Uani 1 1 d . . .
H3A H 0.2638 0.9505 0.1703 0.046 Uiso 1 1 calc R . .
C4 C 0.2752(2) 0.92720(14) 0.2332(2) 0.0335(13) Uani 1 1 d . . .
C5 C 0.2577(2) 0.89776(13) 0.2256(2) 0.0341(13) Uani 1 1 d . . .
C6 C 0.2557(2) 0.87502(14) 0.25916(19) 0.0343(13) Uani 1 1 d . . .
C7 C 0.2393(3) 0.84398(15) 0.2521(2) 0.0473(16) Uani 1 1 d . . .
H7A H 0.2282 0.8356 0.2245 0.057 Uiso 1 1 calc R . .
C8 C 0.2430(3) 0.82934(15) 0.2917(2) 0.0483(17) Uani 1 1 d . . .
H8A H 0.2338 0.8089 0.2973 0.058 Uiso 1 1 calc R . .
C9 C 0.2634(2) 0.84998(14) 0.3244(2) 0.0390(14) Uani 1 1 d . . .
C10 C 0.2760(2) 0.84205(14) 0.3692(2) 0.0370(14) Uani 1 1 d . . .
C11 C 0.3009(2) 0.86109(14) 0.3990(2) 0.0355(13) Uani 1 1 d . . .
C12 C 0.3189(2) 0.85117(15) 0.4425(2) 0.0442(16) Uani 1 1 d . . .
H12A H 0.3144 0.8317 0.4558 0.053 Uiso 1 1 calc R . .
C13 C 0.3434(3) 0.87504(15) 0.4608(2) 0.0458(16) Uani 1 1 d . . .
H13A H 0.3594 0.8754 0.4890 0.055 Uiso 1 1 calc R . .
C14 C 0.3402(2) 0.89972(14) 0.42841(19) 0.0349(13) Uani 1 1 d . . .
C15 C 0.3620(2) 0.92811(15) 0.43469(19) 0.0360(14) Uani 1 1 d . . .
C16 C 0.3626(2) 0.95129(14) 0.40187(19) 0.0352(13) Uani 1 1 d . . .
C17 C 0.3887(2) 0.97954(15) 0.4064(2) 0.0450(16) Uani 1 1 d . . .
H17A H 0.4063 0.9860 0.4320 0.054 Uiso 1 1 calc R . .
C18 C 0.3832(2) 0.99493(14) 0.3670(2) 0.0431(15) Uani 1 1 d . . .
H18A H 0.3965 1.0142 0.3601 0.052 Uiso 1 1 calc R . .
C19 C 0.3537(2) 0.97691(14) 0.3371(2) 0.0355(13) Uani 1 1 d . . .
C20 C 0.33968(19) 0.98493(13) 0.29338(19) 0.0313(12) Uani 1 1 d . . .
C21 C 0.4067(2) 1.01742(14) 0.2671(2) 0.0372(14) Uani 1 1 d . . .
H21A H 0.4257 0.9996 0.2686 0.045 Uiso 1 1 calc R A .
C22 C 0.3582(2) 1.01505(13) 0.2768(2) 0.0334(13) Uani 1 1 d . A .
C23 C 0.3304(2) 1.04111(15) 0.2730(3) 0.0476(17) Uani 1 1 d . . .
H23A H 0.2973 1.0404 0.2789 0.057 Uiso 1 1 calc R A .
C24 C 0.3524(3) 1.06835(17) 0.2603(3) 0.063(2) Uani 1 1 d . A .
H24A H 0.3342 1.0864 0.2571 0.075 Uiso 1 1 calc R . .
C25 C 0.4006(3) 1.06880(16) 0.2524(3) 0.0521(18) Uani 1 1 d . . .
H25A H 0.4151 1.0875 0.2442 0.062 Uiso 1 1 calc R A .
C26 C 0.2406(2) 0.88960(14) 0.1790(2) 0.0370(14) Uani 1 1 d . . .
C27 C 0.1946(2) 0.87810(14) 0.1715(2) 0.0397(14) Uani 1 1 d . . .
H27A H 0.1734 0.8761 0.1962 0.048 Uiso 1 1 calc R . .
C28 C 0.1793(2) 0.86954(15) 0.1281(2) 0.0410(15) Uani 1 1 d . B .
C29 C 0.2113(2) 0.87371(15) 0.0922(2) 0.0450(16) Uani 1 1 d . . .
H29A H 0.2014 0.8683 0.0626 0.054 Uiso 1 1 calc R . .
C30 C 0.2571(2) 0.88543(15) 0.0979(2) 0.0415(15) Uani 1 1 d . D .
C31 C 0.2718(2) 0.89295(14) 0.1420(2) 0.0384(14) Uani 1 1 d . . .
H31A H 0.3031 0.9004 0.1469 0.046 Uiso 1 1 calc R . .
C32 C 0.2626(2) 0.81050(14) 0.3843(2) 0.0386(14) Uani 1 1 d . . .
C33 C 0.2238(2) 0.80605(15) 0.4136(2) 0.0443(15) Uani 1 1 d . . .
H33A H 0.2077 0.8232 0.4256 0.053 Uiso 1 1 calc R . .
C34 C 0.2087(3) 0.77674(17) 0.4252(2) 0.0545(19) Uani 1 1 d . . .
C35 C 0.2336(3) 0.75200(16) 0.4062(2) 0.0519(18) Uani 1 1 d . . .
H35A H 0.2233 0.7320 0.4132 0.062 Uiso 1 1 calc R . .
C36 C 0.2724(3) 0.75548(15) 0.3777(2) 0.0488(17) Uani 1 1 d . . .
C37 C 0.2868(3) 0.78521(15) 0.3673(2) 0.0461(16) Uani 1 1 d . . .
H37A H 0.3136 0.7882 0.3483 0.055 Uiso 1 1 calc R . .
C38 C 0.3880(2) 0.93497(14) 0.47837(19) 0.0359(13) Uani 1 1 d . . .
C39 C 0.3648(2) 0.95001(14) 0.5135(2) 0.0393(14) Uani 1 1 d . . .
H39A H 0.3318 0.9544 0.5108 0.047 Uiso 1 1 calc R . .
C40 C 0.3892(2) 0.95889(14) 0.5530(2) 0.0389(14) Uani 1 1 d . . .
C41 C 0.4376(2) 0.95204(16) 0.5555(2) 0.0441(16) Uani 1 1 d . . .
H41A H 0.4545 0.9575 0.5820 0.053 Uiso 1 1 calc R . .
C42 C 0.4624(2) 0.93741(17) 0.5204(2) 0.0475(16) Uani 1 1 d . C .
C43 C 0.4366(2) 0.92825(16) 0.4820(2) 0.0428(15) Uani 1 1 d . . .
H43A H 0.4521 0.9175 0.4585 0.051 Uiso 1 1 calc R . .
C44 C 0.2922(3) 0.88985(17) 0.0585(2) 0.0543(18) Uani 1 1 d D . .
C45 C 0.1294(2) 0.85495(16) 0.1212(2) 0.0511(17) Uani 1 1 d D . .
C46 C 0.3001(3) 0.72853(17) 0.3570(3) 0.060(2) Uani 1 1 d . . .
C47 C 0.1646(3) 0.7710(2) 0.4556(3) 0.071(2) Uani 1 1 d . . .
C48 C 0.3644(3) 0.97642(15) 0.5921(2) 0.0456(16) Uani 1 1 d . . .
C49 C 0.5165(3) 0.9309(2) 0.5237(3) 0.069(2) Uani 1 1 d D . .
C50 C 0.3509(4) 0.7294(3) 0.3760(3) 0.092(3) Uani 1 1 d . . .
H50A H 0.3674 0.7474 0.3647 0.138 Uiso 1 1 calc R . .
H50B H 0.3681 0.7111 0.3665 0.138 Uiso 1 1 calc R . .
H50C H 0.3497 0.7301 0.4091 0.138 Uiso 1 1 calc R . .
C51 C 0.3006(4) 0.7316(2) 0.3057(3) 0.088(3) Uani 1 1 d . . .
H51A H 0.2679 0.7333 0.2945 0.132 Uiso 1 1 calc R . .
H51B H 0.3157 0.7137 0.2923 0.132 Uiso 1 1 calc R . .
H51C H 0.3185 0.7499 0.2972 0.132 Uiso 1 1 calc R . .
C52 C 0.2765(5) 0.69779(18) 0.3686(4) 0.101(4) Uani 1 1 d . . .
H52A H 0.2447 0.6970 0.3551 0.151 Uiso 1 1 calc R . .
H52B H 0.2739 0.6957 0.4014 0.151 Uiso 1 1 calc R . .
H52C H 0.2959 0.6812 0.3565 0.151 Uiso 1 1 calc R . .
C53 C 0.1236(4) 0.7610(3) 0.4250(5) 0.117(4) Uani 1 1 d . . .
H53A H 0.0976 0.7531 0.4436 0.175 Uiso 1 1 calc R . .
H53B H 0.1348 0.7451 0.4045 0.175 Uiso 1 1 calc R . .
H53C H 0.1123 0.7784 0.4075 0.175 Uiso 1 1 calc R . .
C54 C 0.1733(5) 0.7447(3) 0.4892(4) 0.124(5) Uani 1 1 d . . .
H54A H 0.2031 0.7483 0.5055 0.186 Uiso 1 1 calc R . .
H54B H 0.1754 0.7255 0.4727 0.186 Uiso 1 1 calc R . .
H54C H 0.1470 0.7437 0.5108 0.186 Uiso 1 1 calc R . .
C55 C 0.1515(6) 0.7986(3) 0.4829(5) 0.160(8) Uani 1 1 d . . .
H55A H 0.1787 0.8048 0.5013 0.240 Uiso 1 1 calc R . .
H55B H 0.1246 0.7937 0.5026 0.240 Uiso 1 1 calc R . .
H55C H 0.1426 0.8152 0.4626 0.240 Uiso 1 1 calc R . .
C56 C 0.3125(4) 0.9850(3) 0.5816(4) 0.111(4) Uani 1 1 d . . .
H56A H 0.2995 0.9970 0.6065 0.167 Uiso 1 1 calc R . .
H56B H 0.2936 0.9664 0.5778 0.167 Uiso 1 1 calc R . .
H56C H 0.3113 0.9970 0.5537 0.167 Uiso 1 1 calc R . .
C57 C 0.3636(4) 0.9563(2) 0.6344(3) 0.088(3) Uani 1 1 d . . .
H57A H 0.3491 0.9675 0.6595 0.132 Uiso 1 1 calc R . .
H57B H 0.3961 0.9505 0.6425 0.132 Uiso 1 1 calc R . .
H57C H 0.3449 0.9379 0.6283 0.132 Uiso 1 1 calc R . .
C58 C 0.3912(4) 1.0060(2) 0.6019(4) 0.108(4) Uani 1 1 d . . .
H58A H 0.3744 1.0174 0.6255 0.163 Uiso 1 1 calc R . .
H58B H 0.3927 1.0183 0.5744 0.163 Uiso 1 1 calc R . .
H58C H 0.4234 1.0013 0.6122 0.163 Uiso 1 1 calc R . .
C1A C 0.0984(5) 0.8776(4) 0.0925(7) 0.072(6) Uani 0.528(17) 1 d PDU B 3
H1AA H 0.1181 0.8866 0.0688 0.108 Uiso 0.528(17) 1 calc PR B 3
H1AB H 0.0860 0.8936 0.1121 0.108 Uiso 0.528(17) 1 calc PR B 3
H1AC H 0.0719 0.8665 0.0788 0.108 Uiso 0.528(17) 1 calc PR B 3
C2A C 0.1353(7) 0.8290(4) 0.0857(8) 0.097(8) Uani 0.528(17) 1 d PDU B 3
H2AA H 0.1526 0.8120 0.0993 0.146 Uiso 0.528(17) 1 calc PR B 3
H2AB H 0.1530 0.8367 0.0596 0.146 Uiso 0.528(17) 1 calc PR B 3
H2AC H 0.1038 0.8220 0.0759 0.146 Uiso 0.528(17) 1 calc PR B 3
C3A C 0.1030(8) 0.8475(7) 0.1647(5) 0.112(10) Uani 0.528(17) 1 d PDU B 3
H3AA H 0.1200 0.8315 0.1810 0.168 Uiso 0.528(17) 1 calc PR B 3
H3AB H 0.0709 0.8406 0.1574 0.168 Uiso 0.528(17) 1 calc PR B 3
H3AC H 0.1012 0.8658 0.1836 0.168 Uiso 0.528(17) 1 calc PR B 3
C1D C 0.0914(6) 0.8735(5) 0.1481(10) 0.100(9) Uani 0.472(17) 1 d PDU B 4
H1DA H 0.0965 0.8707 0.1805 0.150 Uiso 0.472(17) 1 calc PR B 4
H1DB H 0.0596 0.8662 0.1401 0.150 Uiso 0.472(17) 1 calc PR B 4
H1DC H 0.0942 0.8951 0.1404 0.150 Uiso 0.472(17) 1 calc PR B 4
C2D C 0.1127(8) 0.8520(8) 0.0727(5) 0.098(9) Uani 0.472(17) 1 d PDU B 4
H2DA H 0.1338 0.8381 0.0564 0.147 Uiso 0.472(17) 1 calc PR B 4
H2DB H 0.1133 0.8720 0.0582 0.147 Uiso 0.472(17) 1 calc PR B 4
H2DC H 0.0802 0.8440 0.0722 0.147 Uiso 0.472(17) 1 calc PR B 4
C3D C 0.1301(7) 0.8229(4) 0.1445(9) 0.088(8) Uani 0.472(17) 1 d PDU B 4
H3DA H 0.1552 0.8104 0.1311 0.131 Uiso 0.472(17) 1 calc PR B 4
H3DB H 0.0993 0.8129 0.1400 0.131 Uiso 0.472(17) 1 calc PR B 4
H3DC H 0.1361 0.8253 0.1768 0.131 Uiso 0.472(17) 1 calc PR B 4
C4A C 0.5376(6) 0.9157(7) 0.4815(7) 0.116(10) Uani 0.62(2) 1 d PDU C 5
H4AA H 0.5220 0.8961 0.4765 0.173 Uiso 0.62(2) 1 calc PR C 5
H4AB H 0.5718 0.9125 0.4860 0.173 Uiso 0.62(2) 1 calc PR C 5
H4AC H 0.5326 0.9289 0.4553 0.173 Uiso 0.62(2) 1 calc PR C 5
C5A C 0.5241(6) 0.9083(7) 0.5630(8) 0.143(11) Uani 0.62(2) 1 d PDU C 5
H5AA H 0.5071 0.9156 0.5897 0.214 Uiso 0.62(2) 1 calc PR C 5
H5AB H 0.5581 0.9068 0.5697 0.214 Uiso 0.62(2) 1 calc PR C 5
H5AC H 0.5118 0.8883 0.5544 0.214 Uiso 0.62(2) 1 calc PR C 5
C6A C 0.5431(7) 0.9596(5) 0.5377(10) 0.116(9) Uani 0.62(2) 1 d PDU C 5
H6AA H 0.5278 0.9684 0.5643 0.173 Uiso 0.62(2) 1 calc PR C 5
H6AB H 0.5424 0.9743 0.5129 0.173 Uiso 0.62(2) 1 calc PR C 5
H6AC H 0.5761 0.9545 0.5449 0.173 Uiso 0.62(2) 1 calc PR C 5
C4D C 0.5263(11) 0.8973(5) 0.5159(15) 0.114(12) Uani 0.38(2) 1 d PDU C 6
H4DA H 0.5083 0.8852 0.5378 0.172 Uiso 0.38(2) 1 calc PR C 6
H4DB H 0.5603 0.8933 0.5196 0.172 Uiso 0.38(2) 1 calc PR C 6
H4DC H 0.5166 0.8917 0.4852 0.172 Uiso 0.38(2) 1 calc PR C 6
C5D C 0.5398(11) 0.9439(11) 0.5661(9) 0.108(12) Uani 0.38(2) 1 d PDU C 6
H5DA H 0.5228 0.9366 0.5928 0.162 Uiso 0.38(2) 1 calc PR C 6
H5DB H 0.5387 0.9661 0.5650 0.162 Uiso 0.38(2) 1 calc PR C 6
H5DC H 0.5730 0.9372 0.5676 0.162 Uiso 0.38(2) 1 calc PR C 6
C6D C 0.5414(10) 0.9470(12) 0.4840(12) 0.135(15) Uani 0.38(2) 1 d PDU C 6
H6DA H 0.5342 0.9688 0.4851 0.202 Uiso 0.38(2) 1 calc PR C 6
H6DB H 0.5300 0.9386 0.4555 0.202 Uiso 0.38(2) 1 calc PR C 6
H6DC H 0.5758 0.9441 0.4864 0.202 Uiso 0.38(2) 1 calc PR C 6
C7A C 0.3085(5) 0.9234(2) 0.0565(4) 0.081(4) Uani 0.810(15) 1 d PDU D 7
H7AA H 0.2810 0.9365 0.0508 0.122 Uiso 0.810(15) 1 calc PR D 7
H7AB H 0.3317 0.9259 0.0322 0.122 Uiso 0.810(15) 1 calc PR D 7
H7AC H 0.3231 0.9290 0.0853 0.122 Uiso 0.810(15) 1 calc PR D 7
C8A C 0.3379(4) 0.8705(3) 0.0670(4) 0.070(3) Uani 0.810(15) 1 d PDU D 7
H8AA H 0.3294 0.8489 0.0679 0.105 Uiso 0.810(15) 1 calc PR D 7
H8AB H 0.3522 0.8764 0.0959 0.105 Uiso 0.810(15) 1 calc PR D 7
H8AC H 0.3607 0.8740 0.0426 0.105 Uiso 0.810(15) 1 calc PR D 7
C9A C 0.2722(5) 0.8802(4) 0.0122(3) 0.082(4) Uani 0.810(15) 1 d PDU D 7
H9AA H 0.2472 0.8944 0.0030 0.123 Uiso 0.810(15) 1 calc PR D 7
H9AB H 0.2589 0.8597 0.0144 0.123 Uiso 0.810(15) 1 calc PR D 7
H9AC H 0.2978 0.8804 -0.0103 0.123 Uiso 0.810(15) 1 calc PR D 7
C7D C 0.3428(11) 0.9001(17) 0.0708(18) 0.097(17) Uani 0.190(15) 1 d PDU D 8
H7DA H 0.3414 0.9147 0.0958 0.146 Uiso 0.190(15) 1 calc PR D 8
H7DB H 0.3576 0.9098 0.0445 0.146 Uiso 0.190(15) 1 calc PR D 8
H7DC H 0.3616 0.8824 0.0799 0.146 Uiso 0.190(15) 1 calc PR D 8
C8D C 0.288(3) 0.8617(9) 0.0274(16) 0.092(18) Uani 0.190(15) 1 d PDU D 8
H8DA H 0.2570 0.8520 0.0321 0.138 Uiso 0.190(15) 1 calc PR D 8
H8DB H 0.3133 0.8473 0.0345 0.138 Uiso 0.190(15) 1 calc PR D 8
H8DC H 0.2906 0.8681 -0.0042 0.138 Uiso 0.190(15) 1 calc PR D 8
C9D C 0.267(2) 0.9146(14) 0.0295(19) 0.12(2) Uani 0.190(15) 1 d PDU D 8
H9DA H 0.2330 0.9100 0.0273 0.176 Uiso 0.190(15) 1 calc PR D 8
H9DB H 0.2809 0.9150 -0.0007 0.176 Uiso 0.190(15) 1 calc PR D 8
H9DC H 0.2711 0.9345 0.0439 0.176 Uiso 0.190(15) 1 calc PR D 8
C1F C 0.4835(3) 0.86628(17) 0.3683(3) 0.174(4) Uani 1 1 d DU . .
C2F C 0.4565(3) 0.83939(17) 0.3548(3) 0.196(5) Uani 1 1 d DU . .
C3F C 0.4129(3) 0.84963(19) 0.3325(3) 0.196(5) Uani 1 1 d DU . .
C4F C 0.4131(3) 0.88261(19) 0.3322(3) 0.187(5) Uani 1 1 d DU . .
C5F C 0.4564(3) 0.89311(17) 0.3546(3) 0.180(4) Uani 1 1 d DU . .
C6F C 0.4799(3) 0.9184(2) 0.3387(3) 0.175(4) Uani 1 1 d DU . .
C7F C 0.4608(3) 0.9350(2) 0.2991(3) 0.163(5) Uani 1 1 d DU . .
C8F C 0.5011(3) 0.94562(19) 0.27299(16) 0.145(4) Uani 1 1 d DU . .
C9F C 0.5445(3) 0.93528(19) 0.2948(3) 0.142(4) Uani 1 1 d DU . .
C10F C 0.5315(3) 0.91885(18) 0.3359(3) 0.152(4) Uani 1 1 d DU . .
C11F C 0.5328(3) 0.86641(17) 0.3654(3) 0.157(4) Uani 1 1 d DU . .
C12F C 0.5575(3) 0.89330(16) 0.3488(3) 0.156(4) Uani 1 1 d DU . .
C13F C 0.5971(3) 0.88290(18) 0.3206(4) 0.160(4) Uani 1 1 d DU . .
C14F C 0.5976(3) 0.84957(18) 0.3213(4) 0.160(4) Uani 1 1 d DU . .
C15F C 0.5573(3) 0.83940(16) 0.3489(3) 0.153(4) Uani 1 1 d DU . .
C16F C 0.5315(3) 0.81392(18) 0.3360(3) 0.167(4) Uani 1 1 d DU . .
C17F C 0.5447(3) 0.7973(2) 0.2951(3) 0.164(5) Uani 1 1 d DU . .
C18F C 0.5012(4) 0.7872(2) 0.27299(16) 0.182(5) Uani 1 1 d DU . .
C19F C 0.4611(3) 0.7977(2) 0.2993(4) 0.201(6) Uani 1 1 d DU . .
C20F C 0.4798(3) 0.8138(2) 0.3393(3) 0.198(5) Uani 1 1 d DU . .
C21F C 0.3947(4) 0.8337(2) 0.2957(4) 0.209(6) Uani 1 1 d DU . .
C22F C 0.3776(4) 0.8504(2) 0.2563(4) 0.181(6) Uani 1 1 d DU . .
C23F C 0.3773(4) 0.8815(2) 0.2565(4) 0.185(6) Uani 1 1 d DU . .
C24F C 0.3953(3) 0.8983(2) 0.2950(4) 0.178(5) Uani 1 1 d DU . .
C25F C 0.4200(3) 0.9252(2) 0.2791(3) 0.172(5) Uani 1 1 d DU . .
C26F C 0.5827(3) 0.9257(2) 0.2696(3) 0.154(5) Uani 1 1 d DU . .
C27F C 0.6092(3) 0.8989(2) 0.2827(4) 0.174(5) Uani 1 1 d DU . .
C28F C 0.6102(4) 0.8333(2) 0.2839(4) 0.177(5) Uani 1 1 d DU . .
C29F C 0.5829(4) 0.8072(2) 0.2694(3) 0.173(5) Uani 1 1 d DU . .
C30F C 0.4194(4) 0.8066(2) 0.2797(3) 0.212(6) Uani 1 1 d DU . .
C1S C 0.2640(10) 1.0098(6) 0.4497(10) 0.069(9) Uiso 0.25 1 d PDU E -9
H1SA H 0.2751 1.0292 0.4374 0.104 Uiso 0.25 1 calc PR E -9
H1SB H 0.2910 0.9984 0.4618 0.104 Uiso 0.25 1 calc PR E -9
H1SC H 0.2410 1.0137 0.4739 0.104 Uiso 0.25 1 calc PR E -9
C2S C 0.2399(11) 0.9911(6) 0.4120(8) 0.071(9) Uiso 0.25 1 d PDU E -9
H2SA H 0.2630 0.9874 0.3874 0.085 Uiso 0.25 1 calc PR E -9
H2SB H 0.2129 1.0027 0.3994 0.085 Uiso 0.25 1 calc PR E -9
C3S C 0.2220(10) 0.9604(5) 0.4309(8) 0.077(10) Uiso 0.25 1 d PDU E -9
H3SA H 0.1987 0.9640 0.4553 0.093 Uiso 0.25 1 calc PR E -9
H3SB H 0.2489 0.9487 0.4435 0.093 Uiso 0.25 1 calc PR E -9
C4S C 0.1982(14) 0.9421(6) 0.3921(10) 0.113(14) Uiso 0.25 1 d PDU E -9
H4SA H 0.1710 0.9537 0.3798 0.136 Uiso 0.25 1 calc PR E -9
H4SB H 0.2214 0.9389 0.3674 0.136 Uiso 0.25 1 calc PR E -9
C5S C 0.1809(17) 0.9111(7) 0.4101(14) 0.142(19) Uiso 0.25 1 d PDU E -9
H5SA H 0.1594 0.9143 0.4362 0.170 Uiso 0.25 1 calc PR E -9
H5SB H 0.2084 0.8989 0.4205 0.170 Uiso 0.25 1 calc PR E -9
C6S C 0.1541(19) 0.8937(9) 0.3722(18) 0.16(3) Uiso 0.25 1 d PDU E -9
H6SA H 0.1433 0.8740 0.3837 0.241 Uiso 0.25 1 calc PR E -9
H6SB H 0.1754 0.8905 0.3465 0.241 Uiso 0.25 1 calc PR E -9
H6SC H 0.1265 0.9056 0.3624 0.241 Uiso 0.25 1 calc PR E -9
C1X C 0.1113(3) 0.8506(9) 0.357(3) 0.28(5) Uiso 0.25 1 d PDU F -10
H1XA H 0.0992 0.8419 0.3286 0.422 Uiso 0.25 1 calc PR F -10
H1XB H 0.0846 0.8552 0.3769 0.422 Uiso 0.25 1 calc PR F -10
H1XC H 0.1325 0.8360 0.3715 0.422 Uiso 0.25 1 calc PR F -10
C2X C 0.1389(9) 0.8801(10) 0.3464(19) 0.22(3) Uiso 0.25 1 d PDU F -10
H2XA H 0.1183 0.8943 0.3293 0.263 Uiso 0.25 1 calc PR F -10
H2XB H 0.1670 0.8754 0.3276 0.263 Uiso 0.25 1 calc PR F -10
C3X C 0.1552(7) 0.8954(7) 0.3912(16) 0.21(3) Uiso 0.25 1 d PDU F -10
H3XA H 0.1272 0.9003 0.4101 0.257 Uiso 0.25 1 calc PR F -10
H3XB H 0.1759 0.8814 0.4083 0.257 Uiso 0.25 1 calc PR F -10
C4X C 0.1828(8) 0.9250(7) 0.3796(12) 0.140(18) Uiso 0.25 1 d PDU F -10
H4XA H 0.2106 0.9199 0.3605 0.168 Uiso 0.25 1 calc PR F -10
H4XB H 0.1619 0.9388 0.3623 0.168 Uiso 0.25 1 calc PR F -10
C5X C 0.1996(12) 0.9409(8) 0.4231(11) 0.113(15) Uiso 0.25 1 d PDU F -10
H5XA H 0.2205 0.9271 0.4405 0.135 Uiso 0.25 1 calc PR F -10
H5XB H 0.1719 0.9460 0.4422 0.135 Uiso 0.25 1 calc PR F -10
C6X C 0.2271(12) 0.9704(7) 0.4109(13) 0.089(12) Uiso 0.25 1 d PDU F -10
H6XA H 0.2378 0.9804 0.4386 0.133 Uiso 0.25 1 calc PR F -10
H6XB H 0.2062 0.9841 0.3940 0.133 Uiso 0.25 1 calc PR F -10
H6XC H 0.2548 0.9652 0.3923 0.133 Uiso 0.25 1 calc PR F -10
C1T C 0.5004(13) 0.7727(8) 0.4432(11) 0.17(2) Uiso 0.25 1 d PGDU G -12
C2T C 0.4512(13) 0.7781(9) 0.4432(13) 0.133(17) Uiso 0.25 1 d PGDU G -12
H2TA H 0.4303 0.7640 0.4290 0.160 Uiso 0.25 1 calc PR G -12
C3T C 0.4329(16) 0.8042(11) 0.4641(16) 0.18(2) Uiso 0.25 1 d PGU G -12
H3TA H 0.3996 0.8078 0.4641 0.214 Uiso 0.25 1 calc PR G -12
C4T C 0.464(2) 0.8249(9) 0.4850(13) 0.20(3) Uiso 0.25 1 d PGU G -12
H4TA H 0.4513 0.8426 0.4991 0.237 Uiso 0.25 1 calc PR G -12
C5T C 0.513(2) 0.8196(10) 0.4850(15) 0.23(3) Uiso 0.25 1 d PGU G -12
H5TA H 0.5338 0.8336 0.4991 0.274 Uiso 0.25 1 calc PR G -12
C6T C 0.5312(15) 0.7934(11) 0.4641(16) 0.22(3) Uiso 0.25 1 d PGDU G -12
H6TA H 0.5645 0.7898 0.4641 0.262 Uiso 0.25 1 calc PR G -12
C7T C 0.5205(18) 0.7440(10) 0.4202(15) 0.16(2) Uiso 0.25 1 d PDU G -12
H7TA H 0.4944 0.7322 0.4070 0.233 Uiso 0.25 1 calc PR G -12
H7TB H 0.5372 0.7316 0.4426 0.233 Uiso 0.25 1 calc PR G -12
H7TC H 0.5427 0.7499 0.3963 0.233 Uiso 0.25 1 calc PR G -12
C8T C 0.4593(7) 0.8019(12) 0.477(3) 0.22(4) Uiso 0.25 1 d PDU H -14
H8TA H 0.4698 0.8230 0.4732 0.323 Uiso 0.25 1 calc PR H -14
H8TB H 0.4498 0.7987 0.5087 0.323 Uiso 0.25 1 calc PR H -14
H8TC H 0.4322 0.7979 0.4573 0.323 Uiso 0.25 1 calc PR H -14
C9T C 0.5007(12) 0.7800(11) 0.465(3) 0.23(3) Uiso 0.25 1 d PDU H -14
H9TA H 0.5290 0.7850 0.4835 0.282 Uiso 0.25 1 calc PR H -14
H9TB H 0.5092 0.7822 0.4330 0.282 Uiso 0.25 1 calc PR H -14
C10T C 0.4848(15) 0.7468(11) 0.4749(17) 0.24(3) Uiso 0.25 1 d PDU H -14
H10A H 0.4764 0.7446 0.5072 0.287 Uiso 0.25 1 calc PR H -14
H10B H 0.4565 0.7417 0.4566 0.287 Uiso 0.25 1 calc PR H -14
C11T C 0.526(2) 0.7249(11) 0.463(2) 0.23(3) Uiso 0.25 1 d PDU H -14
H11A H 0.5546 0.7299 0.4812 0.282 Uiso 0.25 1 calc PR H -14
H11B H 0.5348 0.7271 0.4306 0.282 Uiso 0.25 1 calc PR H -14
C12T C 0.510(3) 0.6917(11) 0.473(4) 0.28(4) Uiso 0.25 1 d PDU H -14
H12B H 0.4821 0.6866 0.4543 0.336 Uiso 0.25 1 calc PR H -14
H12C H 0.5020 0.6894 0.5049 0.336 Uiso 0.25 1 calc PR H -14
C13T C 0.552(4) 0.6698(13) 0.461(4) 0.47(7) Uiso 0.25 1 d PDU H -14
H13B H 0.5417 0.6488 0.4645 0.698 Uiso 0.25 1 calc PR H -14
H13C H 0.5791 0.6739 0.4804 0.698 Uiso 0.25 1 calc PR H -14
H13D H 0.5615 0.6731 0.4291 0.698 Uiso 0.25 1 calc PR H -14
C7X C 0.1713(9) 0.9003(14) 0.387(2) 0.17(3) Uiso 0.25 1 d PDU I -15
H7XA H 0.2039 0.8995 0.3984 0.252 Uiso 0.25 1 calc PR I -15
H7XB H 0.1489 0.9005 0.4121 0.252 Uiso 0.25 1 calc PR I -15
H7XC H 0.1672 0.9187 0.3687 0.252 Uiso 0.25 1 calc PR I -15
C8X C 0.1618(12) 0.8718(13) 0.357(2) 0.31(4) Uiso 0.25 1 d PDU I -15
H8XA H 0.1837 0.8718 0.3306 0.368 Uiso 0.25 1 calc PR I -15
H8XB H 0.1676 0.8531 0.3745 0.368 Uiso 0.25 1 calc PR I -15
C9X C 0.1096(11) 0.8724(11) 0.3402(17) 0.25(3) Uiso 0.25 1 d PDU I -15
H9XA H 0.1039 0.8912 0.3225 0.294 Uiso 0.25 1 calc PR I -15
H9XB H 0.0878 0.8724 0.3664 0.294 Uiso 0.25 1 calc PR I -15
C10X C 0.1000(16) 0.8440(11) 0.3102(18) 0.16(2) Uiso 0.25 1 d PDU I -15
H10C H 0.1217 0.8440 0.2839 0.187 Uiso 0.25 1 calc PR I -15
H10D H 0.1056 0.8253 0.3278 0.187 Uiso 0.25 1 calc PR I -15
C11X C 0.0474(18) 0.8452(15) 0.294(2) 0.23(3) Uiso 0.25 1 d PDU I -15
H11C H 0.0258 0.8452 0.3203 0.279 Uiso 0.25 1 calc PR I -15
H11D H 0.0418 0.8640 0.2764 0.279 Uiso 0.25 1 calc PR I -15
C12X C 0.038(3) 0.8169(16) 0.264(2) 0.43(7) Uiso 0.25 1 d PDU I -15
H12D H 0.0049 0.8178 0.2525 0.638 Uiso 0.25 1 calc PR I -15
H12E H 0.0416 0.7984 0.2820 0.638 Uiso 0.25 1 calc PR I -15
H12F H 0.0598 0.8166 0.2386 0.638 Uiso 0.25 1 calc PR I -15

loop_
_atom_site_aniso_label
_atom_site_aniso_U_11
_atom_site_aniso_U_22
_atom_site_aniso_U_33
_atom_site_aniso_U_23
_atom_site_aniso_U_13
_atom_site_aniso_U_12
Pd1 0.0300(4) 0.0354(4) 0.0373(4) 0.000 -0.0015(3) 0.000
Pd2 0.0280(3) 0.0311(4) 0.0267(3) -0.0039(2) -0.0007(2) -0.0023(2)
Cl1 0.0458(19) 0.098(3) 0.051(2) 0.030(2) -0.0131(16) -0.012(2)
Cl2 0.049(2) 0.190(6) 0.069(3) -0.076(4) -0.009(2) 0.019(3)
N1 0.029(2) 0.028(2) 0.033(2) -0.004(2) -0.002(2) 0.000(2)
N4 0.035(3) 0.034(3) 0.029(2) 0.000(2) -0.003(2) 0.000(2)
N3 0.034(3) 0.034(3) 0.030(2) -0.007(2) 0.002(2) -0.002(2)
N2 0.037(3) 0.033(3) 0.033(3) -0.002(2) -0.002(2) 0.000(2)
N5 0.036(3) 0.032(3) 0.042(3) 0.006(2) -0.005(2) -0.001(2)
C1 0.028(3) 0.033(3) 0.033(3) -0.004(2) 0.000(2) 0.004(2)
C2 0.040(3) 0.035(3) 0.035(3) 0.003(3) -0.003(3) 0.000(3)
C3 0.041(3) 0.044(4) 0.030(3) -0.002(3) -0.009(3) 0.006(3)
C4 0.032(3) 0.036(3) 0.032(3) -0.001(3) -0.005(2) 0.006(3)
C5 0.033(3) 0.035(3) 0.034(3) -0.009(3) -0.007(2) -0.001(3)
C6 0.033(3) 0.034(3) 0.035(3) -0.008(3) -0.006(2) 0.001(3)
C7 0.058(4) 0.039(4) 0.045(4) -0.013(3) -0.014(3) -0.004(3)
C8 0.063(4) 0.031(3) 0.051(4) -0.004(3) -0.008(3) -0.014(3)
C9 0.041(3) 0.034(3) 0.041(3) -0.007(3) 0.003(3) -0.006(3)
C10 0.039(3) 0.037(3) 0.035(3) 0.000(3) 0.007(3) -0.003(3)
C11 0.039(3) 0.032(3) 0.035(3) 0.000(3) 0.003(3) -0.007(3)
C12 0.060(4) 0.040(4) 0.033(3) 0.004(3) 0.005(3) -0.008(3)
C13 0.058(4) 0.046(4) 0.033(3) 0.000(3) 0.004(3) -0.011(3)
C14 0.036(3) 0.040(3) 0.029(3) -0.006(3) 0.002(2) -0.004(3)
C15 0.033(3) 0.049(4) 0.026(3) -0.005(3) 0.001(2) -0.006(3)
C16 0.034(3) 0.041(3) 0.031(3) -0.002(3) -0.005(2) -0.006(3)
C17 0.059(4) 0.038(4) 0.038(3) 0.000(3) -0.015(3) -0.015(3)
C18 0.056(4) 0.030(3) 0.043(4) -0.001(3) -0.010(3) -0.015(3)
C19 0.034(3) 0.034(3) 0.039(3) -0.003(3) -0.005(3) -0.002(3)
C20 0.026(3) 0.034(3) 0.034(3) 0.002(2) -0.002(2) 0.000(2)
C21 0.036(3) 0.031(3) 0.044(3) -0.004(3) 0.001(3) -0.001(3)
C22 0.033(3) 0.032(3) 0.035(3) -0.002(3) -0.007(2) -0.001(2)
C23 0.034(3) 0.045(4) 0.064(4) 0.015(3) 0.001(3) 0.005(3)
C24 0.039(4) 0.043(4) 0.105(7) 0.030(4) 0.001(4) 0.008(3)
C25 0.049(4) 0.034(4) 0.073(5) 0.019(3) -0.001(4) 0.002(3)
C26 0.043(3) 0.031(3) 0.037(3) -0.005(3) -0.008(3) 0.003(3)
C27 0.044(3) 0.036(3) 0.040(3) -0.002(3) -0.009(3) -0.001(3)
C28 0.042(3) 0.041(4) 0.039(3) -0.002(3) -0.011(3) 0.004(3)
C29 0.056(4) 0.044(4) 0.035(3) -0.009(3) -0.013(3) 0.002(3)
C30 0.047(4) 0.041(4) 0.037(3) -0.010(3) -0.005(3) -0.002(3)
C31 0.041(3) 0.037(3) 0.036(3) -0.006(3) -0.008(3) -0.002(3)
C32 0.045(3) 0.035(3) 0.035(3) -0.005(3) 0.004(3) -0.005(3)
C33 0.052(4) 0.038(4) 0.043(4) -0.009(3) 0.010(3) -0.006(3)
C34 0.064(4) 0.053(4) 0.047(4) -0.011(3) 0.020(3) -0.020(4)
C35 0.075(5) 0.034(4) 0.047(4) -0.003(3) 0.016(4) -0.011(3)
C36 0.071(5) 0.037(4) 0.039(4) 0.002(3) 0.005(3) 0.000(3)
C37 0.054(4) 0.045(4) 0.039(3) -0.001(3) 0.010(3) 0.000(3)
C38 0.040(3) 0.038(3) 0.029(3) -0.001(3) 0.001(3) -0.007(3)
C39 0.045(3) 0.041(4) 0.032(3) -0.002(3) -0.002(3) -0.004(3)
C40 0.045(4) 0.040(4) 0.031(3) -0.004(3) 0.002(3) -0.002(3)
C41 0.046(4) 0.057(4) 0.030(3) -0.008(3) -0.008(3) -0.008(3)
C42 0.042(4) 0.061(4) 0.039(4) -0.005(3) 0.001(3) -0.002(3)
C43 0.039(3) 0.059(4) 0.030(3) -0.008(3) 0.003(3) -0.005(3)
C44 0.059(4) 0.061(5) 0.043(4) -0.010(3) -0.002(3) -0.002(4)
C45 0.049(4) 0.055(4) 0.050(4) -0.005(3) -0.014(3) -0.010(3)
C46 0.089(6) 0.043(4) 0.048(4) -0.002(3) 0.011(4) 0.008(4)
C47 0.074(6) 0.066(5) 0.072(5) -0.012(4) 0.030(5) -0.022(4)
C48 0.059(4) 0.043(4) 0.036(3) -0.013(3) -0.005(3) 0.007(3)
C49 0.040(4) 0.106(7) 0.062(5) -0.023(5) -0.009(4) 0.005(4)
C50 0.098(7) 0.095(7) 0.083(7) -0.015(6) 0.002(6) 0.051(6)
C51 0.151(10) 0.059(5) 0.054(5) -0.014(4) 0.014(6) 0.028(6)
C52 0.157(11) 0.034(4) 0.111(8) -0.006(5) 0.038(8) 0.011(5)
C53 0.080(7) 0.142(11) 0.129(10) 0.001(9) 0.031(7) -0.026(7)
C54 0.143(11) 0.134(11) 0.095(8) 0.021(8) 0.061(8) -0.035(9)
C55 0.186(14) 0.102(9) 0.192(14) -0.066(9) 0.156(12) -0.054(9)
C56 0.088(7) 0.160(11) 0.086(7) -0.056(8) -0.011(6) 0.057(7)
C57 0.126(9) 0.080(6) 0.058(5) -0.002(5) 0.040(6) 0.025(6)
C58 0.117(9) 0.093(8) 0.115(9) -0.055(7) 0.035(7) -0.031(7)
C1A 0.036(8) 0.095(13) 0.086(13) 0.011(10) -0.021(8) -0.013(8)
C2A 0.060(11) 0.068(12) 0.16(2) -0.051(14) -0.026(12) -0.009(9)
C3A 0.093(16) 0.16(3) 0.088(14) 0.025(15) -0.032(12) -0.076(18)
C1D 0.044(10) 0.078(15) 0.18(3) -0.028(17) 0.003(13) -0.021(10)
C2D 0.064(13) 0.16(3) 0.073(13) -0.021(15) -0.014(11) -0.026(16)
C3D 0.057(11) 0.055(12) 0.15(2) 0.000(13) -0.018(13) -0.017(9)
C4A 0.050(9) 0.20(3) 0.101(15) -0.059(18) -0.001(9) 0.011(14)
C5A 0.050(10) 0.23(3) 0.15(2) 0.06(2) -0.005(11) 0.047(14)
C6A 0.052(9) 0.15(2) 0.14(2) -0.060(17) 0.001(13) -0.035(12)
C4D 0.063(17) 0.16(3) 0.12(3) 0.01(2) -0.019(18) 0.035(19)
C5D 0.045(14) 0.17(3) 0.11(2) -0.01(2) -0.013(16) -0.036(18)
C6D 0.042(14) 0.25(4) 0.12(3) 0.03(3) 0.034(15) 0.00(2)
C7A 0.103(10) 0.061(7) 0.079(8) -0.002(6) 0.035(7) -0.020(6)
C8A 0.059(6) 0.091(9) 0.060(6) -0.009(6) -0.001(5) 0.010(6)
C9A 0.075(8) 0.138(13) 0.032(6) -0.017(7) -0.003(5) -0.016(8)
C7D 0.11(4) 0.12(4) 0.07(3) -0.01(3) 0.00(3) -0.02(3)
C8D 0.13(4) 0.12(4) 0.03(2) -0.01(3) -0.02(3) 0.01(4)
C9D 0.12(4) 0.12(4) 0.10(4) 0.00(3) 0.05(3) 0.00(4)
C1F 0.234(9) 0.244(10) 0.045(6) 0.012(8) 0.032(7) 0.004(8)
C2F 0.240(11) 0.222(10) 0.127(10) 0.093(8) 0.063(8) -0.037(8)
C3F 0.146(9) 0.264(11) 0.179(12) 0.063(9) 0.098(7) -0.055(8)
C4F 0.128(8) 0.262(11) 0.171(11) -0.010(9) 0.113(6) 0.038(8)
C5F 0.222(10) 0.216(10) 0.104(9) -0.053(8) 0.079(7) 0.033(7)
C6F 0.239(10) 0.160(10) 0.124(9) -0.083(7) 0.023(8) 0.037(8)
C7F 0.192(8) 0.096(8) 0.201(12) -0.076(7) -0.002(8) 0.074(7)
C8F 0.201(9) 0.042(5) 0.193(11) -0.033(6) -0.053(9) 0.009(7)
C9F 0.186(8) 0.062(6) 0.178(11) -0.029(6) -0.078(7) -0.044(7)
C10F 0.224(9) 0.115(8) 0.117(8) -0.071(6) -0.067(7) -0.016(7)
C11F 0.243(9) 0.171(8) 0.057(6) 0.005(7) -0.053(7) 0.008(8)
C12F 0.215(10) 0.133(7) 0.121(9) -0.035(6) -0.106(7) -0.022(6)
C13F 0.123(8) 0.163(9) 0.196(12) 0.003(8) -0.116(7) -0.035(7)
C14F 0.126(8) 0.170(9) 0.183(12) 0.021(8) -0.105(7) 0.036(7)
C15F 0.221(11) 0.135(7) 0.104(8) 0.040(6) -0.092(7) 0.023(7)
C16F 0.252(10) 0.106(8) 0.141(9) 0.080(6) -0.066(8) 0.006(8)
C17F 0.234(10) 0.057(7) 0.201(12) 0.036(6) -0.093(9) 0.034(8)
C18F 0.259(11) 0.034(5) 0.252(14) 0.035(7) -0.085(11) -0.016(9)
C19F 0.238(10) 0.106(9) 0.258(15) 0.098(8) -0.021(10) -0.099(9)
C20F 0.268(11) 0.156(10) 0.168(11) 0.108(7) 0.009(10) -0.047(9)
C21F 0.110(10) 0.238(12) 0.279(16) 0.054(10) 0.066(9) -0.102(8)
C22F 0.036(6) 0.245(13) 0.261(14) -0.028(12) 0.022(8) -0.050(9)
C23F 0.039(6) 0.245(13) 0.272(14) 0.009(13) 0.020(9) 0.023(10)
C24F 0.097(9) 0.198(11) 0.240(14) -0.030(9) 0.080(8) 0.071(7)
C25F 0.134(9) 0.146(10) 0.237(15) -0.042(10) 0.035(9) 0.089(7)
C26F 0.126(8) 0.107(9) 0.230(13) 0.010(9) -0.052(8) -0.082(7)
C27F 0.072(7) 0.176(11) 0.274(15) 0.015(10) -0.073(8) -0.060(6)
C28F 0.093(9) 0.187(12) 0.252(15) 0.010(10) -0.062(9) 0.068(7)
C29F 0.152(10) 0.119(11) 0.248(14) -0.003(10) -0.062(9) 0.102(7)
C30F 0.180(11) 0.158(11) 0.296(17) 0.068(11) 0.013(11) -0.123(8)

loop_
_atom_type_symbol
_atom_type_description
_atom_type_scat_dispersion_real
_atom_type_scat_dispersion_imag
_atom_type_scat_source
C C 0.0033 0.0016 'International Tables Vol C Tables 4.2.6.8 and 6.1.1.4'
H H 0.0000 0.0000 'International Tables Vol C Tables 4.2.6.8 and 6.1.1.4'
N N 0.0061 0.0033 'International Tables Vol C Tables 4.2.6.8 and 6.1.1.4'
Cl Cl 0.1484 0.1585 'International Tables Vol C Tables 4.2.6.8 and 6.1.1.4'
Pd Pd -0.9988 1.0072 'International Tables Vol C Tables 4.2.6.8 and 6.1.1.4'

loop_
_geom_angle_atom_site_label_1
_geom_angle_atom_site_label_2
_geom_angle_atom_site_label_3
_geom_angle
_geom_angle_site_symmetry_1
_geom_angle_site_symmetry_3
N5 Pd1 N5 177.5(3) . 3_655
N5 Pd1 Cl2 89.88(18) . .
N5 Pd1 Cl2 91.30(17) 3_655 .
N5 Pd1 Cl2 91.30(17) . 3_655
N5 Pd1 Cl2 89.88(18) 3_655 3_655
Cl2 Pd1 Cl2 124.1(4) . 3_655
N5 Pd1 Cl1 89.47(17) . 3_655
N5 Pd1 Cl1 89.47(16) 3_655 3_655
Cl2 Pd1 Cl1 177.1(2) . 3_655
Cl2 Pd1 Cl1 53.2(2) 3_655 3_655
N5 Pd1 Cl1 89.47(16) . .
N5 Pd1 Cl1 89.47(17) 3_655 .
Cl2 Pd1 Cl1 53.2(2) . .
Cl2 Pd1 Cl1 177.1(2) 3_655 .
Cl1 Pd1 Cl1 129.6(2) 3_655 .
N1 Pd2 N2 89.43(19) . .
N1 Pd2 N3 178.31(19) . .
N2 Pd2 N3 90.81(19) . .
N1 Pd2 N4 90.56(18) . .
N2 Pd2 N4 176.9(2) . .
N3 Pd2 N4 89.10(19) . .
N1 Pd2 C24F 84.2(2) . .
N2 Pd2 C24F 93.5(2) . .
N3 Pd2 C24F 94.1(2) . .
N4 Pd2 C24F 83.3(2) . .
C1 N1 C4 106.5(5) . .
C1 N1 Pd2 126.3(4) . .
C4 N1 Pd2 127.2(4) . .
C19 N4 C16 106.9(5) . .
C19 N4 Pd2 125.9(4) . .
C16 N4 Pd2 126.9(4) . .
C11 N3 C14 106.1(5) . .
C11 N3 Pd2 126.2(4) . .
C14 N3 Pd2 127.4(4) . .
C9 N2 C6 107.3(5) . .
C9 N2 Pd2 125.4(4) . .
C6 N2 Pd2 126.9(4) . .
C25 N5 C21 118.3(6) . .
C25 N5 Pd1 123.1(4) . .
C21 N5 Pd1 118.5(4) . .
N1 C1 C20 125.7(5) . .
N1 C1 C2 109.4(5) . .
C20 C1 C2 124.7(5) . .
C3 C2 C1 107.3(5) . .
C2 C3 C4 108.1(5) . .
N1 C4 C5 126.1(5) . .
N1 C4 C3 108.6(5) . .
C5 C4 C3 125.3(5) . .
C4 C5 C6 123.7(5) . .
C4 C5 C26 118.6(5) . .
C6 C5 C26 117.7(5) . .
N2 C6 C5 126.4(5) . .
N2 C6 C7 108.4(5) . .
C5 C6 C7 125.2(5) . .
C8 C7 C6 107.4(6) . .
C7 C8 C9 108.4(6) . .
N2 C9 C10 126.6(5) . .
N2 C9 C8 108.4(5) . .
C10 C9 C8 124.9(6) . .
C11 C10 C9 124.5(6) . .
C11 C10 C32 119.2(5) . .
C9 C10 C32 116.2(5) . .
N3 C11 C10 126.3(6) . .
N3 C11 C12 110.1(5) . .
C10 C11 C12 123.6(6) . .
C13 C12 C11 107.2(6) . .
C12 C13 C14 106.3(6) . .
N3 C14 C15 126.2(6) . .
N3 C14 C13 110.3(5) . .
C15 C14 C13 123.4(5) . .
C14 C15 C16 123.9(5) . .
C14 C15 C38 120.0(5) . .
C16 C15 C38 116.0(5) . .
N4 C16 C15 126.3(5) . .
N4 C16 C17 109.3(5) . .
C15 C16 C17 124.3(5) . .
C18 C17 C16 107.0(5) . .
C17 C18 C19 108.4(5) . .
N4 C19 C20 125.6(5) . .
N4 C19 C18 108.4(5) . .
C20 C19 C18 126.0(6) . .
C19 C20 C1 125.7(5) . .
C19 C20 C22 115.3(5) . .
C1 C20 C22 119.0(5) . .
N5 C21 C22 122.9(6) . .
C23 C22 C21 118.0(6) . .
C23 C22 C20 123.8(5) . .
C21 C22 C20 118.0(5) . .
C22 C23 C24 118.6(6) . .
C25 C24 C23 119.5(6) . .
N5 C25 C24 122.6(6) . .
C27 C26 C31 119.2(5) . .
C27 C26 C5 121.6(6) . .
C31 C26 C5 119.3(5) . .
C28 C27 C26 121.4(6) . .
C27 C28 C29 117.4(6) . .
C27 C28 C45 120.3(6) . .
C29 C28 C45 122.2(6) . .
C30 C29 C28 123.1(6) . .
C29 C30 C31 118.1(6) . .
C29 C30 C44 122.9(6) . .
C31 C30 C44 119.0(6) . .
C30 C31 C26 120.8(6) . .
C37 C32 C33 119.3(6) . .
C37 C32 C10 120.4(5) . .
C33 C32 C10 120.3(6) . .
C34 C33 C32 121.0(6) . .
C33 C34 C35 117.4(6) . .
C33 C34 C47 122.3(7) . .
C35 C34 C47 120.2(6) . .
C36 C35 C34 123.2(6) . .
C35 C36 C37 117.6(6) . .
C35 C36 C46 123.5(6) . .
C37 C36 C46 118.8(6) . .
C32 C37 C36 121.4(6) . .
C39 C38 C43 120.0(6) . .
C39 C38 C15 120.3(6) . .
C43 C38 C15 119.6(5) . .
C38 C39 C40 121.4(6) . .
C41 C40 C39 117.4(6) . .
C41 C40 C48 120.2(6) . .
C39 C40 C48 122.4(6) . .
C40 C41 C42 122.8(6) . .
C41 C42 C43 118.2(6) . .
C41 C42 C49 121.7(6) . .
C43 C42 C49 120.2(6) . .
C38 C43 C42 120.2(6) . .
C7D C44 C30 117(2) . .
C7D C44 C9A 129(2) . .
C30 C44 C9A 114.0(7) . .
C7D C44 C7A 57(3) . .
C30 C44 C7A 109.8(6) . .
C9A C44 C7A 109.7(9) . .
C7D C44 C8D 117(4) . .
C30 C44 C8D 107(2) . .
C9A C44 C8D 39(2) . .
C7A C44 C8D 140(2) . .
C7D C44 C9D 110(4) . .
C30 C44 C9D 102(2) . .
C9A C44 C9D 62(3) . .
C7A C44 C9D 56(3) . .
C8D C44 C9D 101(4) . .
C7D C44 C8A 50(3) . .
C30 C44 C8A 109.6(7) . .
C9A C44 C8A 107.0(8) . .
C7A C44 C8A 106.4(9) . .
C8D C44 C8A 74(3) . .
C9D C44 C8A 148(2) . .
C2D C45 C3A 129.1(12) . .
C2D C45 C28 116.0(10) . .
C3A C45 C28 114.7(8) . .
C2D C45 C2A 48.0(13) . .
C3A C45 C2A 117.7(15) . .
C28 C45 C2A 107.1(8) . .
C2D C45 C1D 108.3(16) . .
C3A C45 C1D 49.3(14) . .
C28 C45 C1D 109.7(8) . .
C2A C45 C1D 142.8(11) . .
C2D C45 C3D 109.9(16) . .
C3A C45 C3D 56.1(14) . .
C28 C45 C3D 107.6(8) . .
C2A C45 C3D 68.7(13) . .
C1D C45 C3D 104.7(16) . .
C2D C45 C1A 51.0(13) . .
C3A C45 C1A 108.8(14) . .
C28 C45 C1A 108.0(7) . .
C2A C45 C1A 99.0(13) . .
C1D C45 C1A 64.2(14) . .
C3D C45 C1A 144.3(10) . .
C51 C46 C50 110.8(8) . .
C51 C46 C52 107.7(8) . .
C50 C46 C52 109.8(8) . .
C51 C46 C36 109.4(6) . .
C50 C46 C36 107.7(7) . .
C52 C46 C36 111.5(7) . .
C55 C47 C53 111.5(11) . .
C55 C47 C54 107.3(10) . .
C53 C47 C54 106.5(9) . .
C55 C47 C34 112.2(7) . .
C53 C47 C34 107.8(7) . .
C54 C47 C34 111.5(8) . .
C58 C48 C57 110.1(8) . .
C58 C48 C56 107.2(8) . .
C57 C48 C56 106.9(8) . .
C58 C48 C40 110.1(6) . .
C57 C48 C40 109.2(6) . .
C56 C48 C40 113.3(6) . .
C4D C49 C6A 139.3(15) . .
C4D C49 C5D 114(2) . .
C6A C49 C5D 41.9(16) . .
C4D C49 C4A 52.1(17) . .
C6A C49 C4A 113.0(15) . .
C5D C49 C4A 131.7(16) . .
C4D C49 C6D 105(3) . .
C6A C49 C6D 67(2) . .
C5D C49 C6D 105(2) . .
C4A C49 C6D 53.5(18) . .
C4D C49 C5A 57.7(18) . .
C6A C49 C5A 105.0(16) . .
C5D C49 C5A 64.0(19) . .
C4A C49 C5A 106.4(17) . .
C6D C49 C5A 144.0(15) . .
C4D C49 C42 110.4(13) . .
C6A C49 C42 110.1(10) . .
C5D C49 C42 113.7(15) . .
C4A C49 C42 114.2(9) . .
C6D C49 C42 108.2(13) . .
C5A C49 C42 107.5(9) . .
C11F C1F C2F 120.3(6) . .
C11F C1F C5F 120.0(6) . .
C2F C1F C5F 107.8(5) . .
C20F C2F C1F 120.3(6) . .
C20F C2F C3F 119.8(6) . .
C1F C2F C3F 108.1(5) . .
C21F C3F C4F 120.0(6) . .
C21F C3F C2F 120.4(6) . .
C4F C3F C2F 107.9(5) . .
C24F C4F C3F 120.0(6) . .
C24F C4F C5F 120.1(6) . .
C3F C4F C5F 108.4(5) . .
C6F C5F C4F 120.0(6) . .
C6F C5F C1F 119.8(6) . .
C4F C5F C1F 107.8(5) . .
C5F C6F C10F 120.6(6) . .
C5F C6F C7F 119.6(6) . .
C10F C6F C7F 108.1(5) . .
C25F C7F C8F 121.9(8) . .
C25F C7F C6F 119.7(6) . .
C8F C7F C6F 107.4(5) . .
C8F C8F C7F 119.7(9) 3_655 .
C8F C8F C9F 118.9(9) 3_655 .
C7F C8F C9F 108.5(5) . .
C26F C9F C8F 120.8(7) . .
C26F C9F C10F 119.7(6) . .
C8F C9F C10F 108.4(5) . .
C12F C10F C6F 119.9(6) . .
C12F C10F C9F 119.7(6) . .
C6F C10F C9F 107.6(5) . .
C1F C11F C12F 120.0(6) . .
C1F C11F C15F 119.3(6) . .
C12F C11F C15F 108.8(5) . .
C10F C12F C11F 119.7(6) . .
C10F C12F C13F 119.6(6) . .
C11F C12F C13F 107.5(5) . .
C27F C13F C12F 119.9(6) . .
C27F C13F C14F 121.6(7) . .
C12F C13F C14F 108.2(5) . .
C28F C14F C13F 120.9(7) . .
C28F C14F C15F 119.4(6) . .
C13F C14F C15F 107.8(5) . .
C16F C15F C11F 120.2(6) . .
C16F C15F C14F 119.8(6) . .
C11F C15F C14F 107.7(5) . .
C15F C16F C20F 120.4(6) . .
C15F C16F C17F 119.9(6) . .
C20F C16F C17F 107.7(5) . .
C29F C17F C18F 120.0(8) . .
C29F C17F C16F 119.5(6) . .
C18F C17F C16F 108.2(5) . .
C18F C18F C19F 119.9(10) 3_655 .
C18F C18F C17F 119.4(10) 3_655 .
C19F C18F C17F 108.4(5) . .
C18F C18F C18F 89.94(4) 3_655 6_565
C19F C18F C18F 107.7(7) . 6_565
C17F C18F C18F 108.8(7) . 6_565
C30F C19F C18F 122.2(8) . .
C30F C19F C20F 120.7(6) . .
C18F C19F C20F 107.8(5) . .
C2F C20F C16F 119.5(6) . .
C2F C20F C19F 119.2(6) . .
C16F C20F C19F 107.8(5) . .
C3F C21F C30F 119.5(6) . .
C3F C21F C22F 119.5(6) . .
C30F C21F C22F 107.8(7) . .
C23F C22F C28F 121.4(11) . 3_655
C23F C22F C21F 120.2(7) . .
C28F C22F C21F 108.6(8) 3_655 .
C22F C23F C27F 121.8(12) . 3_655
C22F C23F C24F 120.6(7) . .
C27F C23F C24F 105.8(8) 3_655 .
C4F C24F C25F 119.3(6) . .
C4F C24F C23F 119.6(6) . .
C25F C24F C23F 109.1(7) . .
C4F C24F Pd2 98.1(7) . .
C25F C24F Pd2 110.4(6) . .
C23F C24F Pd2 96.6(7) . .
C7F C25F C26F 118.4(9) . 3_655
C7F C25F C24F 121.2(6) . .
C26F C25F C24F 108.1(8) 3_655 .
C9F C26F C25F 120.2(9) . 3_655
C9F C26F C27F 120.4(6) . .
C25F C26F C27F 106.5(9) 3_655 .
C13F C27F C23F 117.1(9) . 3_655
C13F C27F C26F 120.7(6) . .
C23F C27F C26F 110.5(9) 3_655 .
C14F C28F C29F 121.2(6) . .
C14F C28F C22F 117.3(9) . 3_655
C29F C28F C22F 107.1(10) . 3_655
C17F C29F C28F 120.0(6) . .
C17F C29F C30F 120.6(9) . 3_655
C28F C29F C30F 109.4(10) . 3_655
C19F C30F C29F 117.8(10) . 3_655
C19F C30F C21F 120.3(7) . .
C29F C30F C21F 107.0(9) 3_655 .
C1S C2S C3S 110.3(10) . .
C2S C3S C4S 109.0(10) . .
C5S C4S C3S 109.7(10) . .
C4S C5S C6S 109.7(10) . .
C1X C2X C3X 110.0(10) . .
C4X C3X C2X 108.6(10) . .
C5X C4X C3X 110.4(10) . .
C4X C5X C6X 109.7(10) . .
C2T C1T C6T 120.0 . .
C2T C1T C7T 120.0(6) . .
C6T C1T C7T 120.0(6) . .
C1T C2T C3T 120.0 . .
C4T C3T C2T 120.0 . .
C5T C4T C3T 120.0 . .
C4T C5T C6T 120.0 . .
C5T C6T C1T 120.0 . .
C8T C9T C10T 109.0(10) . .
C11T C10T C9T 108.9(10) . .
C10T C11T C12T 108.9(10) . .
C11T C12T C13T 108.8(10) . .
C9X C8X C7X 109.3(10) . .
C8X C9X C10X 109.5(10) . .
C11X C10X C9X 108.5(10) . .
C12X C11X C10X 108.8(10) . .

loop_
_geom_bond_atom_site_label_1
_geom_bond_atom_site_label_2
_geom_bond_distance
_geom_bond_site_symmetry_2
Pd1 N5 2.020(5) .
Pd1 N5 2.020(5) 3_655
Pd1 Cl2 2.256(4) .
Pd1 Cl2 2.256(4) 3_655
Pd1 Cl1 2.319(3) 3_655
Pd1 Cl1 2.319(3) .
Pd2 N1 2.021(5) .
Pd2 N2 2.029(5) .
Pd2 N3 2.032(5) .
Pd2 N4 2.034(5) .
Pd2 C24F 2.856(10) .
N1 C1 1.375(8) .
N1 C4 1.385(7) .
N4 C19 1.379(8) .
N4 C16 1.380(7) .
N3 C11 1.363(8) .
N3 C14 1.372(7) .
N2 C9 1.374(8) .
N2 C6 1.376(7) .
N5 C25 1.326(8) .
N5 C21 1.338(8) .
C1 C20 1.392(8) .
C1 C2 1.436(8) .
C2 C3 1.336(9) .
C3 C4 1.436(8) .
C4 C5 1.390(8) .
C5 C6 1.398(8) .
C5 C26 1.490(8) .
C6 C7 1.442(9) .
C7 C8 1.331(9) .
C8 C9 1.432(9) .
C9 C10 1.403(9) .
C10 C11 1.392(8) .
C10 C32 1.491(8) .
C11 C12 1.437(9) .
C12 C13 1.355(9) .
C13 C14 1.437(9) .
C14 C15 1.390(9) .
C15 C16 1.395(8) .
C15 C38 1.502(8) .
C16 C17 1.436(8) .
C17 C18 1.344(9) .
C18 C19 1.436(8) .
C19 C20 1.386(8) .
C20 C22 1.492(8) .
C21 C22 1.386(8) .
C22 C23 1.378(8) .
C23 C24 1.387(10) .
C24 C25 1.363(10) .
C26 C27 1.396(9) .
C26 C31 1.397(9) .
C27 C28 1.393(8) .
C28 C29 1.393(10) .
C28 C45 1.541(9) .
C29 C30 1.385(9) .
C30 C31 1.394(8) .
C30 C44 1.526(10) .
C32 C37 1.384(9) .
C32 C33 1.394(9) .
C33 C34 1.387(9) .
C34 C35 1.398(10) .
C34 C47 1.539(10) .
C35 C36 1.375(10) .
C36 C37 1.390(9) .
C36 C46 1.531(10) .
C38 C39 1.383(8) .
C38 C43 1.388(9) .
C39 C40 1.397(8) .
C40 C41 1.383(9) .
C40 C48 1.541(9) .
C41 C42 1.394(9) .
C42 C43 1.395(9) .
C42 C49 1.539(10) .
C44 C7D 1.524(17) .
C44 C9A 1.527(10) .
C44 C7A 1.530(10) .
C44 C8D 1.534(17) .
C44 C9D 1.543(17) .
C44 C8A 1.549(10) .
C45 C2D 1.504(13) .
C45 C3A 1.506(14) .
C45 C2A 1.546(13) .
C45 C1D 1.547(14) .
C45 C3D 1.555(13) .
C45 C1A 1.558(12) .
C46 C51 1.511(11) .
C46 C50 1.524(13) .
C46 C52 1.530(12) .
C47 C55 1.488(13) .
C47 C53 1.516(15) .
C47 C54 1.532(15) .
C48 C58 1.517(12) .
C48 C57 1.521(11) .
C48 C56 1.527(12) .
C49 C4D 1.506(16) .
C49 C6A 1.511(13) .
C49 C5D 1.514(16) .
C49 C4A 1.518(13) .
C49 C6D 1.526(16) .
C49 C5A 1.528(14) .
C1F C11F 1.377(7) .
C1F C2F 1.447(7) .
C1F C5F 1.449(7) .
C2F C20F 1.370(7) .
C2F C3F 1.451(7) .
C3F C21F 1.378(7) .
C3F C4F 1.437(7) .
C4F C24F 1.378(7) .
C4F C5F 1.449(7) .
C5F C6F 1.364(7) .
C6F C10F 1.440(7) .
C6F C7F 1.465(7) .
C7F C25F 1.348(7) .
C7F C8F 1.437(7) .
C8F C8F 1.350(9) 3_655
C8F C9F 1.438(7) .
C9F C26F 1.363(7) .
C9F C10F 1.449(7) .
C10F C12F 1.382(7) .
C11F C12F 1.444(7) .
C11F C15F 1.445(7) .
C12F C13F 1.452(7) .
C13F C27F 1.353(7) .
C13F C14F 1.452(7) .
C14F C28F 1.353(7) .
C14F C15F 1.453(7) .
C15F C16F 1.375(7) .
C16F C20F 1.445(7) .
C16F C17F 1.449(7) .
C17F C29F 1.373(8) .
C17F C18F 1.443(7) .
C18F C18F 1.350(9) 3_655
C18F C19F 1.433(8) .
C18F C18F 3.243(18) 6_565
C19F C30F 1.354(7) .
C19F C20F 1.462(7) .
C21F C30F 1.444(8) .
C21F C22F 1.445(8) .
C22F C23F 1.357(8) .
C22F C28F 1.434(7) 3_655
C23F C27F 1.426(7) 3_655
C23F C24F 1.438(8) .
C24F C25F 1.438(7) .
C25F C26F 1.431(7) 3_655
C26F C25F 1.431(7) 3_655
C26F C27F 1.436(8) .
C27F C23F 1.426(7) 3_655
C28F C29F 1.433(8) .
C28F C22F 1.434(7) 3_655
C29F C30F 1.441(7) 3_655
C30F C29F 1.441(7) 3_655
C1S C2S 1.528(10) .
C2S C3S 1.534(10) .
C3S C4S 1.538(10) .
C4S C5S 1.531(10) .
C5S C6S 1.540(10) .
C1X C2X 1.530(10) .
C2X C3X 1.541(10) .
C3X C4X 1.538(10) .
C4X C5X 1.529(10) .
C5X C6X 1.538(10) .
C1T C2T 1.3900 .
C1T C6T 1.3900 .
C1T C7T 1.528(7) .
C2T C3T 1.3900 .
C3T C4T 1.3900 .
C4T C5T 1.3900 .
C5T C6T 1.3900 .
C8T C9T 1.538(10) .
C9T C10T 1.540(10) .
C10T C11T 1.539(10) .
C11T C12T 1.540(10) .
C12T C13T 1.541(10) .
C7X C8X 1.542(10) .
C8X C9X 1.534(10) .
C9X C10X 1.541(10) .
C10X C11X 1.541(10) .
C11X C12X 1.539(10) .

loop_
_geom_torsion_atom_site_label_1
_geom_torsion_atom_site_label_2
_geom_torsion_atom_site_label_3
_geom_torsion_atom_site_label_4
_geom_torsion
_geom_torsion_site_symmetry_1
_geom_torsion_site_symmetry_4
N2 Pd2 N1 C1 -178.0(5) . .
N3 Pd2 N1 C1 -80(6) . .
N4 Pd2 N1 C1 -1.2(5) . .
C24F Pd2 N1 C1 -84.4(5) . .
N2 Pd2 N1 C4 -1.9(5) . .
N3 Pd2 N1 C4 96(6) . .
N4 Pd2 N1 C4 175.0(5) . .
C24F Pd2 N1 C4 91.8(5) . .
N1 Pd2 N4 C19 -3.2(5) . .
N2 Pd2 N4 C19 87(4) . .
N3 Pd2 N4 C19 175.1(5) . .
C24F Pd2 N4 C19 80.9(5) . .
N1 Pd2 N4 C16 -176.9(5) . .
N2 Pd2 N4 C16 -87(4) . .
N3 Pd2 N4 C16 1.5(5) . .
C24F Pd2 N4 C16 -92.8(5) . .
N1 Pd2 N3 C11 -97(6) . .
N2 Pd2 N3 C11 1.2(5) . .
N4 Pd2 N3 C11 -175.7(5) . .
C24F Pd2 N3 C11 -92.4(5) . .
N1 Pd2 N3 C14 75(7) . .
N2 Pd2 N3 C14 173.7(5) . .
N4 Pd2 N3 C14 -3.1(5) . .
C24F Pd2 N3 C14 80.1(5) . .
N1 Pd2 N2 C9 177.0(5) . .
N3 Pd2 N2 C9 -1.4(5) . .
N4 Pd2 N2 C9 87(4) . .
C24F Pd2 N2 C9 92.8(5) . .
N1 Pd2 N2 C6 5.6(5) . .
N3 Pd2 N2 C6 -172.7(5) . .
N4 Pd2 N2 C6 -84(4) . .
C24F Pd2 N2 C6 -78.6(5) . .
N5 Pd1 N5 C25 -171.6(5) 3_655 .
Cl2 Pd1 N5 C25 70.5(6) . .
Cl2 Pd1 N5 C25 -53.6(6) 3_655 .
Cl1 Pd1 N5 C25 -106.7(5) 3_655 .
Cl1 Pd1 N5 C25 123.6(5) . .
N5 Pd1 N5 C21 13.9(4) 3_655 .
Cl2 Pd1 N5 C21 -104.1(5) . .
Cl2 Pd1 N5 C21 131.8(5) 3_655 .
Cl1 Pd1 N5 C21 78.7(5) 3_655 .
Cl1 Pd1 N5 C21 -51.0(5) . .
C4 N1 C1 C20 -172.5(5) . .
Pd2 N1 C1 C20 4.3(8) . .
C4 N1 C1 C2 2.9(6) . .
Pd2 N1 C1 C2 179.7(4) . .
N1 C1 C2 C3 -1.3(7) . .
C20 C1 C2 C3 174.2(6) . .
C1 C2 C3 C4 -0.9(7) . .
C1 N1 C4 C5 174.3(6) . .
Pd2 N1 C4 C5 -2.5(8) . .
C1 N1 C4 C3 -3.4(6) . .
Pd2 N1 C4 C3 179.8(4) . .
C2 C3 C4 N1 2.7(7) . .
C2 C3 C4 C5 -175.0(6) . .
N1 C4 C5 C6 4.5(9) . .
C3 C4 C5 C6 -178.2(6) . .
N1 C4 C5 C26 -174.7(5) . .
C3 C4 C5 C26 2.7(9) . .
C9 N2 C6 C5 -178.2(6) . .
Pd2 N2 C6 C5 -5.6(9) . .
C9 N2 C6 C7 -0.4(7) . .
Pd2 N2 C6 C7 172.3(4) . .
C4 C5 C6 N2 -0.2(10) . .
C26 C5 C6 N2 179.0(5) . .
C4 C5 C6 C7 -177.7(6) . .
C26 C5 C6 C7 1.4(9) . .
N2 C6 C7 C8 1.7(8) . .
C5 C6 C7 C8 179.6(6) . .
C6 C7 C8 C9 -2.3(8) . .
C6 N2 C9 C10 176.1(6) . .
Pd2 N2 C9 C10 3.3(9) . .
C6 N2 C9 C8 -1.0(7) . .
Pd2 N2 C9 C8 -173.8(4) . .
C7 C8 C9 N2 2.1(8) . .
C7 C8 C9 C10 -175.0(6) . .
N2 C9 C10 C11 -4.7(10) . .
C8 C9 C10 C11 171.9(6) . .
N2 C9 C10 C32 177.4(6) . .
C8 C9 C10 C32 -6.0(9) . .
C14 N3 C11 C10 -176.7(6) . .
Pd2 N3 C11 C10 -2.8(9) . .
C14 N3 C11 C12 -0.1(7) . .
Pd2 N3 C11 C12 173.7(4) . .
C9 C10 C11 N3 4.4(10) . .
C32 C10 C11 N3 -177.8(6) . .
C9 C10 C11 C12 -171.7(6) . .
C32 C10 C11 C12 6.1(9) . .
N3 C11 C12 C13 -0.1(7) . .
C10 C11 C12 C13 176.5(6) . .
C11 C12 C13 C14 0.4(7) . .
C11 N3 C14 C15 178.4(6) . .
Pd2 N3 C14 C15 4.7(9) . .
C11 N3 C14 C13 0.4(7) . .
Pd2 N3 C14 C13 -173.4(4) . .
C12 C13 C14 N3 -0.5(7) . .
C12 C13 C14 C15 -178.6(6) . .
N3 C14 C15 C16 -3.5(10) . .
C13 C14 C15 C16 174.3(6) . .
N3 C14 C15 C38 178.1(5) . .
C13 C14 C15 C38 -4.0(9) . .
C19 N4 C16 C15 -175.7(6) . .
Pd2 N4 C16 C15 -1.1(9) . .
C19 N4 C16 C17 0.5(7) . .
Pd2 N4 C16 C17 175.1(4) . .
C14 C15 C16 N4 1.7(10) . .
C38 C15 C16 N4 -179.9(6) . .
C14 C15 C16 C17 -174.0(6) . .
C38 C15 C16 C17 4.4(9) . .
N4 C16 C17 C18 -0.5(8) . .
C15 C16 C17 C18 175.9(6) . .
C16 C17 C18 C19 0.2(8) . .
C16 N4 C19 C20 179.9(6) . .
Pd2 N4 C19 C20 5.2(8) . .
C16 N4 C19 C18 -0.3(7) . .
Pd2 N4 C19 C18 -175.0(4) . .
C17 C18 C19 N4 0.1(8) . .
C17 C18 C19 C20 179.9(6) . .
N4 C19 C20 C1 -1.9(10) . .
C18 C19 C20 C1 178.3(6) . .
N4 C19 C20 C22 -179.6(5) . .
C18 C19 C20 C22 0.7(9) . .
N1 C1 C20 C19 -3.2(9) . .
C2 C1 C20 C19 -177.9(6) . .
N1 C1 C20 C22 174.4(5) . .
C2 C1 C20 C22 -0.4(8) . .
C25 N5 C21 C22 -2.1(9) . .
Pd1 N5 C21 C22 172.8(5) . .
N5 C21 C22 C23 2.2(9) . .
N5 C21 C22 C20 -174.2(5) . .
C19 C20 C22 C23 -105.6(7) . .
C1 C20 C22 C23 76.6(8) . .
C19 C20 C22 C21 70.5(7) . .
C1 C20 C22 C21 -107.3(6) . .
C21 C22 C23 C24 -0.8(10) . .
C20 C22 C23 C24 175.4(7) . .
C22 C23 C24 C25 -0.7(12) . .
C21 N5 C25 C24 0.5(11) . .
Pd1 N5 C25 C24 -174.1(6) . .
C23 C24 C25 N5 0.9(13) . .
C4 C5 C26 C27 -124.9(6) . .
C6 C5 C26 C27 55.9(8) . .
C4 C5 C26 C31 56.4(8) . .
C6 C5 C26 C31 -122.8(6) . .
C31 C26 C27 C28 0.9(9) . .
C5 C26 C27 C28 -177.8(6) . .
C26 C27 C28 C29 -1.8(9) . .
C26 C27 C28 C45 176.0(6) . .
C27 C28 C29 C30 0.9(10) . .
C45 C28 C29 C30 -176.9(6) . .
C28 C29 C30 C31 0.9(10) . .
C28 C29 C30 C44 179.8(6) . .
C29 C30 C31 C26 -1.9(10) . .
C44 C30 C31 C26 179.2(6) . .
C27 C26 C31 C30 1.0(9) . .
C5 C26 C31 C30 179.7(6) . .
C11 C10 C32 C37 -106.2(7) . .
C9 C10 C32 C37 71.8(8) . .
C11 C10 C32 C33 77.5(8) . .
C9 C10 C32 C33 -104.5(7) . .
C37 C32 C33 C34 -1.2(10) . .
C10 C32 C33 C34 175.2(6) . .
C32 C33 C34 C35 -0.5(11) . .
C32 C33 C34 C47 -177.0(7) . .
C33 C34 C35 C36 1.4(12) . .
C47 C34 C35 C36 178.0(8) . .
C34 C35 C36 C37 -0.7(12) . .
C34 C35 C36 C46 179.6(8) . .
C33 C32 C37 C36 1.9(10) . .
C10 C32 C37 C36 -174.4(6) . .
C35 C36 C37 C32 -1.0(11) . .
C46 C36 C37 C32 178.7(7) . .
C14 C15 C38 C39 -94.9(7) . .
C16 C15 C38 C39 86.7(7) . .
C14 C15 C38 C43 90.1(7) . .
C16 C15 C38 C43 -88.3(8) . .
C43 C38 C39 C40 0.3(10) . .
C15 C38 C39 C40 -174.7(6) . .
C38 C39 C40 C41 0.0(9) . .
C38 C39 C40 C48 178.4(6) . .
C39 C40 C41 C42 1.2(10) . .
C48 C40 C41 C42 -177.2(6) . .
C40 C41 C42 C43 -2.7(11) . .
C40 C41 C42 C49 178.3(7) . .
C39 C38 C43 C42 -1.9(10) . .
C15 C38 C43 C42 173.2(6) . .
C41 C42 C43 C38 3.0(10) . .
C49 C42 C43 C38 -178.0(7) . .
C29 C30 C44 C7D -174(3) . .
C31 C30 C44 C7D 5(3) . .
C29 C30 C44 C9A 0.0(12) . .
C31 C30 C44 C9A 178.9(9) . .
C29 C30 C44 C7A 123.5(9) . .
C31 C30 C44 C7A -57.6(10) . .
C29 C30 C44 C8D -41(3) . .
C31 C30 C44 C8D 138(3) . .
C29 C30 C44 C9D 65(3) . .
C31 C30 C44 C9D -116(3) . .
C29 C30 C44 C8A -119.9(8) . .
C31 C30 C44 C8A 58.9(9) . .
C27 C28 C45 C2D 169.0(16) . .
C29 C28 C45 C2D -13.3(17) . .
C27 C28 C45 C3A -7.3(17) . .
C29 C28 C45 C3A 170.4(16) . .
C27 C28 C45 C2A -139.9(12) . .
C29 C28 C45 C2A 37.8(13) . .
C27 C28 C45 C1D 46.0(15) . .
C29 C28 C45 C1D -136.3(15) . .
C27 C28 C45 C3D -67.4(13) . .
C29 C28 C45 C3D 110.3(13) . .
C27 C28 C45 C1A 114.3(11) . .
C29 C28 C45 C1A -68.0(11) . .
C35 C36 C46 C51 124.0(9) . .
C37 C36 C46 C51 -55.7(10) . .
C35 C36 C46 C50 -115.6(9) . .
C37 C36 C46 C50 64.7(9) . .
C35 C36 C46 C52 5.0(11) . .
C37 C36 C46 C52 -174.7(8) . .
C33 C34 C47 C55 -19.8(14) . .
C35 C34 C47 C55 163.8(11) . .
C33 C34 C47 C53 103.3(10) . .
C35 C34 C47 C53 -73.2(11) . .
C33 C34 C47 C54 -140.1(9) . .
C35 C34 C47 C54 43.4(12) . .
C41 C40 C48 C58 53.9(10) . .
C39 C40 C48 C58 -124.4(8) . .
C41 C40 C48 C57 -67.0(9) . .
C39 C40 C48 C57 114.6(8) . .
C41 C40 C48 C56 174.0(8) . .
C39 C40 C48 C56 -4.4(11) . .
C41 C42 C49 C4D 125.5(19) . .
C43 C42 C49 C4D -53(2) . .
C41 C42 C49 C6A -49.7(16) . .
C43 C42 C49 C6A 131.4(14) . .
C41 C42 C49 C5D -4(2) . .
C43 C42 C49 C5D 177(2) . .
C41 C42 C49 C4A -178.0(16) . .
C43 C42 C49 C4A 3.0(18) . .
C41 C42 C49 C6D -121(2) . .
C43 C42 C49 C6D 60(2) . .
C41 C42 C49 C5A 64.2(16) . .
C43 C42 C49 C5A -114.8(15) . .
C11F C1F C2F C20F 0.4(13) . .
C5F C1F C2F C20F 143.1(9) . .
C11F C1F C2F C3F -142.4(8) . .
C5F C1F C2F C3F 0.4(10) . .
C20F C2F C3F C21F 0.1(14) . .
C1F C2F C3F C21F 143.1(9) . .
C20F C2F C3F C4F -142.9(9) . .
C1F C2F C3F C4F 0.1(10) . .
C21F C3F C4F C24F -0.4(14) . .
C2F C3F C4F C24F 142.8(9) . .
C21F C3F C4F C5F -143.7(9) . .
C2F C3F C4F C5F -0.5(10) . .
C24F C4F C5F C6F -0.6(13) . .
C3F C4F C5F C6F 142.7(9) . .
C24F C4F C5F C1F -142.6(9) . .
C3F C4F C5F C1F 0.7(10) . .
C11F C1F C5F C6F 0.1(13) . .
C2F C1F C5F C6F -142.8(9) . .
C11F C1F C5F C4F 142.2(8) . .
C2F C1F C5F C4F -0.7(10) . .
C4F C5F C6F C10F -138.2(8) . .
C1F C5F C6F C10F -0.7(13) . .
C4F C5F C6F C7F 0.4(13) . .
C1F C5F C6F C7F 138.0(9) . .
C5F C6F C7F C25F 0.7(14) . .
C10F C6F C7F C25F 144.0(9) . .
C5F C6F C7F C8F -143.9(9) . .
C10F C6F C7F C8F -0.7(11) . .
C25F C7F C8F C8F -0.9(11) . 3_655
C6F C7F C8F C8F 142.8(7) . 3_655
C25F C7F C8F C9F -142.1(9) . .
C6F C7F C8F C9F 1.6(11) . .
C8F C8F C9F C26F 0.2(11) 3_655 .
C7F C8F C9F C26F 141.7(9) . .
C8F C8F C9F C10F -143.5(6) 3_655 .
C7F C8F C9F C10F -1.9(10) . .
C5F C6F C10F C12F 0.9(13) . .
C7F C6F C10F C12F -141.9(8) . .
C5F C6F C10F C9F 142.3(9) . .
C7F C6F C10F C9F -0.5(10) . .
C26F C9F C10F C12F -1.1(13) . .
C8F C9F C10F C12F 143.0(8) . .
C26F C9F C10F C6F -142.6(9) . .
C8F C9F C10F C6F 1.5(10) . .
C2F C1F C11F C12F 138.5(8) . .
C5F C1F C11F C12F 0.2(13) . .
C2F C1F C11F C15F -0.1(12) . .
C5F C1F C11F C15F -138.4(8) . .
C6F C10F C12F C11F -0.6(12) . .
C9F C10F C12F C11F -137.4(8) . .
C6F C10F C12F C13F 135.8(8) . .
C9F C10F C12F C13F -1.1(12) . .
C1F C11F C12F C10F 0.1(12) . .
C15F C11F C12F C10F 142.5(8) . .
C1F C11F C12F C13F -140.9(8) . .
C15F C11F C12F C13F 1.5(10) . .
C10F C12F C13F C27F 2.3(13) . .
C11F C12F C13F C27F 143.3(9) . .
C10F C12F C13F C14F -143.2(8) . .
C11F C12F C13F C14F -2.1(10) . .
C27F C13F C14F C28F -0.4(14) . .
C12F C13F C14F C28F 144.4(9) . .
C27F C13F C14F C15F -142.9(9) . .
C12F C13F C14F C15F 1.9(10) . .
C1F C11F C15F C16F 0.2(12) . .
C12F C11F C15F C16F -142.6(8) . .
C1F C11F C15F C14F 142.4(8) . .
C12F C11F C15F C14F -0.4(10) . .
C28F C14F C15F C16F -1.7(13) . .
C13F C14F C15F C16F 141.4(8) . .
C28F C14F C15F C11F -144.1(9) . .
C13F C14F C15F C11F -1.0(10) . .
C11F C15F C16F C20F -0.5(12) . .
C14F C15F C16F C20F -138.2(8) . .
C11F C15F C16F C17F 137.8(8) . .
C14F C15F C16F C17F 0.0(12) . .
C15F C16F C17F C29F -0.1(14) . .
C20F C16F C17F C29F 142.8(10) . .
C15F C16F C17F C18F -142.3(8) . .
C20F C16F C17F C18F 0.6(10) . .
C29F C17F C18F C18F 1.0(11) . 3_655
C16F C17F C18F C18F 143.0(7) . 3_655
C29F C17F C18F C19F -141.2(9) . .
C16F C17F C18F C19F 0.8(11) . .
C29F C17F C18F C18F 102.0(9) . 6_565
C16F C17F C18F C18F -116.0(7) . 6_565
C18F C18F C19F C30F 2.8(13) 3_655 .
C17F C18F C19F C30F 144.8(9) . .
C18F C18F C19F C30F -97.6(10) 6_565 .
C18F C18F C19F C20F -143.9(7) 3_655 .
C17F C18F C19F C20F -1.9(11) . .
C18F C18F C19F C20F 115.6(7) 6_565 .
C1F C2F C20F C16F -0.6(13) . .
C3F C2F C20F C16F 137.8(9) . .
C1F C2F C20F C19F -136.4(9) . .
C3F C2F C20F C19F 2.0(13) . .
C15F C16F C20F C2F 0.7(13) . .
C17F C16F C20F C2F -142.0(9) . .
C15F C16F C20F C19F 141.0(9) . .
C17F C16F C20F C19F -1.7(11) . .
C30F C19F C20F C2F -4.7(15) . .
C18F C19F C20F C2F 142.6(9) . .
C30F C19F C20F C16F -145.1(10) . .
C18F C19F C20F C16F 2.2(11) . .
C4F C3F C21F C30F 138.7(9) . .
C2F C3F C21F C30F 0.1(15) . .
C4F C3F C21F C22F 2.4(15) . .
C2F C3F C21F C22F -136.3(9) . .
C3F C21F C22F C23F -3.2(17) . .
C30F C21F C22F C23F -144.1(12) . .
C3F C21F C22F C28F 143.1(10) . 3_655
C30F C21F C22F C28F 2.2(12) . 3_655
C28F C22F C23F C27F -2.3(17) 3_655 3_655
C21F C22F C23F C27F 139.6(11) . 3_655
C28F C22F C23F C24F -140.0(11) 3_655 .
C21F C22F C23F C24F 2.0(19) . .
C3F C4F C24F C25F -139.5(9) . .
C5F C4F C24F C25F -0.4(14) . .
C3F C4F C24F C23F -0.9(14) . .
C5F C4F C24F C23F 138.2(10) . .
C3F C4F C24F Pd2 101.5(8) . .
C5F C4F C24F Pd2 -119.4(8) . .
C22F C23F C24F C4F 0.1(17) . .
C27F C23F C24F C4F -143.4(9) 3_655 .
C22F C23F C24F C25F 142.5(12) . .
C27F C23F C24F C25F -0.9(12) 3_655 .
C22F C23F C24F Pd2 -103.1(12) . .
C27F C23F C24F Pd2 113.4(9) 3_655 .
N1 Pd2 C24F C4F 175.6(4) . .
N2 Pd2 C24F C4F -95.4(4) . .
N3 Pd2 C24F C4F -4.3(4) . .
N4 Pd2 C24F C4F 84.3(4) . .
N1 Pd2 C24F C25F 50.0(5) . .
N2 Pd2 C24F C25F 139.1(5) . .
N3 Pd2 C24F C25F -129.8(5) . .
N4 Pd2 C24F C25F -41.2(5) . .
N1 Pd2 C24F C23F -63.2(4) . .
N2 Pd2 C24F C23F 25.9(4) . .
N3 Pd2 C24F C23F 117.0(4) . .
N4 Pd2 C24F C23F -154.4(5) . .
C8F C7F C25F C26F -0.1(14) . 3_655
C6F C7F C25F C26F -139.5(9) . 3_655
C8F C7F C25F C24F 137.7(9) . .
C6F C7F C25F C24F -1.7(15) . .
C4F C24F C25F C7F 1.6(15) . .
C23F C24F C25F C7F -141.0(11) . .
Pd2 C24F C25F C7F 114.0(10) . .
C4F C24F C25F C26F 143.2(9) . 3_655
C23F C24F C25F C26F 0.6(11) . 3_655
Pd2 C24F C25F C26F -104.4(9) . 3_655
C8F C9F C26F C25F -1.2(14) . 3_655
C10F C9F C26F C25F 138.4(9) . 3_655
C8F C9F C26F C27F -137.6(9) . .
C10F C9F C26F C27F 2.1(15) . .
C12F C13F C27F C23F -140.8(9) . 3_655
C14F C13F C27F C23F 0.0(14) . 3_655
C12F C13F C27F C26F -1.3(16) . .
C14F C13F C27F C26F 139.4(10) . .
C9F C26F C27F C13F -0.9(17) . .
C25F C26F C27F C13F -142.4(10) 3_655 .
C9F C26F C27F C23F 141.0(11) . 3_655
C25F C26F C27F C23F -0.6(12) 3_655 3_655
C13F C14F C28F C29F -134.9(10) . .
C15F C14F C28F C29F 3.4(16) . .
C13F C14F C28F C22F -0.5(14) . 3_655
C15F C14F C28F C22F 137.7(9) . 3_655
C18F C17F C29F C28F 139.5(10) . .
C16F C17F C29F C28F 1.8(16) . .
C18F C17F C29F C30F -2.2(15) . 3_655
C16F C17F C29F C30F -140.0(10) . 3_655
C14F C28F C29F C17F -3.5(17) . .
C22F C28F C29F C17F -141.8(11) 3_655 .
C14F C28F C29F C30F 142.2(11) . 3_655
C22F C28F C29F C30F 3.8(13) 3_655 3_655
C18F C19F C30F C29F -4.0(15) . 3_655
C20F C19F C30F C29F 138.6(10) . 3_655
C18F C19F C30F C21F -137.6(10) . .
C20F C19F C30F C21F 5.0(17) . .
C3F C21F C30F C19F -2.8(16) . .
C22F C21F C30F C19F 138.1(11) . .
C3F C21F C30F C29F -140.8(10) . 3_655
C22F C21F C30F C29F 0.2(12) . 3_655
C1S C2S C3S C4S -179.7(15) . .
C2S C3S C4S C5S 179(2) . .
C3S C4S C5S C6S 176(3) . .
C1X C2X C3X C4X 180.000(19) . .
C2X C3X C4X C5X 180.00(3) . .
C3X C4X C5X C6X 180.00(3) . .
C6T C1T C2T C3T 0.0 . .
C7T C1T C2T C3T 180.0 . .
C1T C2T C3T C4T 0.0 . .
C2T C3T C4T C5T 0.0 . .
C3T C4T C5T C6T 0.0 . .
C4T C5T C6T C1T 0.0 . .
C2T C1T C6T C5T 0.0 . .
C7T C1T C6T C5T 180.0 . .
C8T C9T C10T C11T 180.00(2) . .
C9T C10T C11T C12T 180.00(3) . .
C10T C11T C12T C13T 180.00(3) . .
C7X C8X C9X C10X 180.00(2) . .
C8X C9X C10X C11X 180.00(3) . .
C9X C10X C11X C12X 180.00(3) . .
